data_1518525
loop_
_publ_author_name
'Burkett, Eon'
'Siddiquee, Tasneem'

_publ_section_title
;
 Coordination Nature of 4-Mercaptoaniline to Sn(II) Ion: Formation of a
 One Dimensional Coordination Polymer and Its Decomposition to a Mono
 Nuclear Sn(IV) Complex
;
_journal_issue 4
_journal_name_full Inorganics
_journal_page_first 652
_journal_paper_doi 10.3390/inorganics2040652
_journal_volume 2
_journal_year 2014
_chemical_formula_moiety 'C12 H13 N2 S2 Sn, Cl, H2 O'
_chemical_formula_sum 'C12 H15 Cl N2 O S2 Sn'
_chemical_formula_weight 421.52
_chemical_name_systematic
;
 ?
;
_space_group_IT_number 14
_symmetry_cell_setting monoclinic
_symmetry_Int_Tables_number 14
_symmetry_space_group_name_Hall '-P 2ybc'
_symmetry_space_group_name_H-M 'P 1 21/c 1'
_atom_sites_solution_hydrogens mixed
_audit_conform_dict_location ftp://ftp.iucr.org/pub/cif_core.dic
_audit_conform_dict_name cif_core.dic
_audit_conform_dict_version 2.4.3
_audit_creation_date 2014-10-30T11:09:17-00:00
_audit_creation_method 'WinGX routine CIF_UPDATE'
_cell_angle_alpha 90
_cell_angle_beta 95.4040(10)
_cell_angle_gamma 90
_cell_formula_units_Z 4
_cell_length_a 17.328(14)
_cell_length_b 12.160(9)
_cell_length_c 7.253(6)
_cell_measurement_reflns_used 0
_cell_measurement_temperature 273(2)
_cell_measurement_theta_max 0
_cell_measurement_theta_min 0
_cell_measurement_wavelength 0.71075
_cell_volume 1521(2)
_computing_molecular_graphics 'Ortep for Windows (Farrugia, 2012)'
_computing_publication_material 'WinGX publication routines (Farrugia, 2012)'
_computing_structure_refinement 'SHELXL-2014 (Sheldrick, 2014)'
_diffrn_ambient_temperature 273(2)
_diffrn_measured_fraction_theta_full 0.995
_diffrn_measured_fraction_theta_max 0.989
_diffrn_radiation_probe x-ray
_diffrn_radiation_type MoK\a
_diffrn_radiation_wavelength 0.71075
_diffrn_reflns_av_R_equivalents 0.0726
_diffrn_reflns_Laue_measured_fraction_full 0.995
_diffrn_reflns_Laue_measured_fraction_max 0.989
_diffrn_reflns_limit_h_max 22
_diffrn_reflns_limit_h_min -20
_diffrn_reflns_limit_k_max 15
_diffrn_reflns_limit_k_min -15
_diffrn_reflns_limit_l_max 9
_diffrn_reflns_limit_l_min -9
_diffrn_reflns_number 8800
_diffrn_reflns_point_group_measured_fraction_full 0.995
_diffrn_reflns_point_group_measured_fraction_max 0.989
_diffrn_reflns_theta_full 25.242
_diffrn_reflns_theta_max 27.418
_diffrn_reflns_theta_min 2.049
_exptl_absorpt_coefficient_mu 2.122
_exptl_absorpt_correction_T_max 1.000
_exptl_absorpt_correction_T_min 0.870
_exptl_absorpt_correction_type multi-scan
_exptl_absorpt_process_details '(Blessing, 1995)'
_exptl_crystal_colour yellow
_exptl_crystal_density_diffrn 1.84
_exptl_crystal_density_method 'not measured'
_exptl_crystal_description Platelet
_exptl_crystal_F_000 832
_exptl_crystal_size_max 0.29
_exptl_crystal_size_mid 0.16
_exptl_crystal_size_min 0.03
_refine_diff_density_max 0.806
_refine_diff_density_min -1.03
_refine_diff_density_rms 0.148
_refine_ls_extinction_method none
_refine_ls_goodness_of_fit_ref 1.064
_refine_ls_hydrogen_treatment mixed
_refine_ls_matrix_type full
_refine_ls_number_constraints 0
_refine_ls_number_parameters 200
_refine_ls_number_reflns 3443
_refine_ls_number_restraints 12
_refine_ls_restrained_S_all 1.063
_refine_ls_R_factor_all 0.0974
_refine_ls_R_factor_gt 0.0536
_refine_ls_shift/su_max 0.001
_refine_ls_shift/su_mean 0
_refine_ls_structure_factor_coef Fsqd
_refine_ls_weighting_details 'w=1/[\s^2^(Fo^2^)+(0.0260P)^2^] where P=(Fo^2^+2Fc^2^)/3'
_refine_ls_weighting_scheme calc
_refine_ls_wR_factor_gt 0.0904
_refine_ls_wR_factor_ref 0.1091
_reflns_number_gt 2279
_reflns_number_total 3443
_reflns_threshold_expression 'I > 2\s(I)'
_cod_data_source_file Compound_1.cif
_cod_data_source_block shelx
_cod_depositor_comments
;
The following automatic conversions were performed:

'_exptl_absorpt_correction_type' value 'Multi-scan' changed to
'multi-scan' according to
/usr/data/users/saulius/crontab/automatic-downloads/current/MDPI/lib/dictionaries/cif_core.dic
dictionary named 'cif_core.dic' version 2.4.2 from 2011-04-26.

Automatic conversion script
Id: cif_fix_values 2935 2014-11-11 08:27:57Z andrius 
;
_cod_original_sg_symbol_H-M 'P 21/c'
_cod_database_code 1518525
_shelx_estimated_absorpt_t_min 0.578
_shelx_estimated_absorpt_t_max 0.939

loop_
_symmetry_equiv_pos_as_xyz
'x, y, z'
'-x, y+1/2, -z+1/2'
'-x, -y, -z'
'x, -y-1/2, z-1/2'

loop_
_atom_site_label
_atom_site_type_symbol
_atom_site_fract_x
_atom_site_fract_y
_atom_site_fract_z
_atom_site_U_iso_or_equiv
_atom_site_adp_type
_atom_site_occupancy
_atom_site_calc_flag
Sn1 Sn 0.50281(2) 0.32145(4) 0.19648(6) 0.03298(15) Uani 1 d
Cl1 Cl 0.97556(10) 0.33470(13) 0.5736(2) 0.0433(4) Uani 1 d
S1 S 0.40674(8) 0.28217(13) 0.4616(2) 0.0288(4) Uani 1 d
S2 S 0.55376(10) 0.12347(14) 0.2100(3) 0.0431(5) Uani 1 d
O1 O -0.0496(3) -0.0978(4) 0.2973(7) 0.0457(12) Uani 1 d
N1 N 0.1309(3) 0.0018(5) 0.2143(8) 0.0423(15) Uani 1 d
N2 N 0.8957(3) 0.1064(5) 0.4469(8) 0.0391(14) Uani 1 d
C1 C 0.3276(3) 0.1911(5) 0.3931(8) 0.0261(13) Uani 1 d
C2 C 0.3363(3) 0.0851(5) 0.3260(8) 0.0297(14) Uani 1 d
H2 H 0.3857 0.0557 0.3222 0.036 Uiso 1 calc
C3 C 0.2720(4) 0.0235(5) 0.2652(9) 0.0334(15) Uani 1 d
H3 H 0.2784 -0.0469 0.2191 0.04 Uiso 1 calc
C4 C 0.1977(4) 0.0658(5) 0.2720(8) 0.0316(15) Uani 1 d
C5 C 0.1888(4) 0.1716(5) 0.3437(9) 0.0325(15) Uani 1 d
H5 H 0.1395 0.2003 0.3518 0.039 Uiso 1 calc
C6 C 0.2529(3) 0.2325(5) 0.4015(8) 0.0322(15) Uani 1 d
H6 H 0.2466 0.303 0.4474 0.039 Uiso 1 calc
C7 C 0.6555(3) 0.1268(5) 0.2749(8) 0.0253(13) Uani 1 d
C8 C 0.6916(3) 0.2079(5) 0.3888(8) 0.0306(15) Uani 1 d
H8 H 0.6624 0.2656 0.4296 0.037 Uiso 1 calc
C9 C 0.7705(3) 0.2032(5) 0.4415(8) 0.0318(15) Uani 1 d
H9 H 0.7945 0.2574 0.5172 0.038 Uiso 1 calc
C10 C 0.8130(3) 0.1165(5) 0.3798(8) 0.0278(14) Uani 1 d
C11 C 0.7790(4) 0.0370(5) 0.2649(9) 0.0361(16) Uani 1 d
H11 H 0.8084 -0.0203 0.2233 0.043 Uiso 1 calc
C12 C 0.7005(4) 0.0433(5) 0.2120(8) 0.0333(15) Uani 1 d
H12 H 0.6774 -0.0097 0.1324 0.04 Uiso 1 calc
H2A H 0.927(3) 0.062(3) 0.375(7) 0.06(2) Uiso 1 d
H2B H 0.917(3) 0.179(2) 0.467(8) 0.07(3) Uiso 1 d
H2C H 0.893(3) 0.068(4) 0.565(4) 0.05(2) Uiso 1 d
H13 H -0.048(5) -0.167(3) 0.353(9) 0.09(3) Uiso 1 d
H14 H -0.039(5) -0.106(6) 0.174(4) 0.09(3) Uiso 1 d
H15 H 0.141(3) -0.048(4) 0.120(6) 0.06(2) Uiso 1 d
H16 H 0.088(2) 0.046(4) 0.175(7) 0.027(17) Uiso 1 d

loop_
_atom_site_aniso_label
_atom_site_aniso_U_11
_atom_site_aniso_U_22
_atom_site_aniso_U_33
_atom_site_aniso_U_23
_atom_site_aniso_U_13
_atom_site_aniso_U_12
Sn1 0.0275(3) 0.0335(3) 0.0377(3) 0.0005(2) 0.00152(19) -0.0033(2)
Cl1 0.0449(10) 0.0433(10) 0.0416(11) 0.0021(8) 0.0033(8) -0.0033(9)
S1 0.0260(8) 0.0342(9) 0.0255(9) -0.0017(6) -0.0011(7) -0.0020(7)
S2 0.0245(9) 0.0343(10) 0.0693(14) 0.0005(9) -0.0012(9) 0.0018(8)
O1 0.046(3) 0.045(3) 0.047(4) -0.002(2) 0.008(3) 0.014(3)
N1 0.036(4) 0.053(4) 0.036(4) 0.008(3) -0.010(3) -0.009(3)
N2 0.028(3) 0.043(4) 0.045(4) -0.001(3) -0.006(3) 0.006(3)
C1 0.020(3) 0.036(4) 0.021(3) 0.001(3) -0.005(2) -0.004(3)
C2 0.027(3) 0.028(3) 0.035(4) 0.001(3) 0.008(3) 0.000(3)
C3 0.033(4) 0.034(4) 0.033(4) 0.000(3) 0.001(3) 0.000(3)
C4 0.036(4) 0.034(4) 0.024(4) 0.007(3) -0.001(3) -0.004(3)
C5 0.022(3) 0.043(4) 0.032(4) 0.008(3) 0.001(3) 0.000(3)
C6 0.030(3) 0.033(4) 0.035(4) 0.008(3) 0.007(3) 0.003(3)
C7 0.023(3) 0.027(3) 0.025(3) 0.006(3) 0.000(3) 0.003(3)
C8 0.033(4) 0.033(4) 0.025(4) -0.006(3) 0.001(3) 0.008(3)
C9 0.032(4) 0.033(4) 0.028(4) -0.003(3) -0.008(3) -0.003(3)
C10 0.022(3) 0.039(4) 0.021(3) 0.008(3) -0.001(3) 0.006(3)
C11 0.031(4) 0.032(4) 0.045(4) -0.002(3) 0.000(3) 0.005(3)
C12 0.034(4) 0.036(4) 0.029(4) -0.006(3) 0.001(3) -0.003(3)

loop_
_atom_type_symbol
_atom_type_description
_atom_type_scat_dispersion_real
_atom_type_scat_dispersion_imag
_atom_type_scat_source
C C 0.0033 0.0016 'International Tables Vol C Tables 4.2.6.8 and 6.1.1.4'
H H 0 0 'International Tables Vol C Tables 4.2.6.8 and 6.1.1.4'
Cl Cl 0.1484 0.1585 'International Tables Vol C Tables 4.2.6.8 and 6.1.1.4'
N N 0.0061 0.0033 'International Tables Vol C Tables 4.2.6.8 and 6.1.1.4'
S S 0.1246 0.1234 'International Tables Vol C Tables 4.2.6.8 and 6.1.1.4'
Sn Sn -0.6537 1.4246 'International Tables Vol C Tables 4.2.6.8 and 6.1.1.4'
O O 0.0106 0.006 'International Tables Vol C Tables 4.2.6.8 and 6.1.1.4'

loop_
_geom_angle_atom_site_label_1
_geom_angle_atom_site_label_2
_geom_angle_atom_site_label_3
_geom_angle
_geom_angle_site_symmetry_1
_geom_angle_site_symmetry_3
S2 Sn1 S1 76.49(7) . 4_565
S2 Sn1 S1 92.28(6) . .
S1 Sn1 S1 88.93(7) 4_565 .
C1 S1 Sn1 108.0(2) . 4_566
C1 S1 Sn1 114.7(2) . .
Sn1 S1 Sn1 98.80(8) 4_566 .
C7 S2 Sn1 108.5(2) . .
H13 O1 H14 109(4) . .
C4 N1 H15 111(4) . .
C4 N1 H16 112(3) . .
H15 N1 H16 111(4) . .
C10 N2 H2A 117(4) . .
C10 N2 H2B 109(4) . .
H2A N2 H2B 112(4) . .
C10 N2 H2C 102(4) . .
H2A N2 H2C 106(3) . .
H2B N2 H2C 111(4) . .
C2 C1 C6 118.9(5) . .
C2 C1 S1 124.2(4) . .
C6 C1 S1 116.9(5) . .
C3 C2 C1 120.2(6) . .
C3 C2 H2 119.9 . .
C1 C2 H2 119.9 . .
C2 C3 C4 120.7(6) . .
C2 C3 H3 119.7 . .
C4 C3 H3 119.7 . .
C3 C4 C5 119.1(6) . .
C3 C4 N1 121.1(6) . .
C5 C4 N1 119.7(6) . .
C6 C5 C4 119.7(6) . .
C6 C5 H5 120.1 . .
C4 C5 H5 120.1 . .
C5 C6 C1 121.4(6) . .
C5 C6 H6 119.3 . .
C1 C6 H6 119.3 . .
C12 C7 C8 118.6(5) . .
C12 C7 S2 118.0(5) . .
C8 C7 S2 123.4(4) . .
C9 C8 C7 120.7(5) . .
C9 C8 H8 119.7 . .
C7 C8 H8 119.7 . .
C10 C9 C8 118.9(6) . .
C10 C9 H9 120.5 . .
C8 C9 H9 120.5 . .
C11 C10 C9 121.4(6) . .
C11 C10 N2 119.3(5) . .
C9 C10 N2 119.2(6) . .
C10 C11 C12 119.0(6) . .
C10 C11 H11 120.5 . .
C12 C11 H11 120.5 . .
C7 C12 C11 121.3(6) . .
C7 C12 H12 119.3 . .
C11 C12 H12 119.3 . .

loop_
_geom_bond_atom_site_label_1
_geom_bond_atom_site_label_2
_geom_bond_distance
_geom_bond_site_symmetry_2
Sn1 S2 2.563(2) .
Sn1 S1 2.594(2) 4_565
Sn1 S1 2.702(2) .
S1 C1 1.797(6) .
S1 Sn1 2.594(2) 4_566
S2 C7 1.782(6) .
O1 H13 0.94(2) .
O1 H14 0.94(2) .
N1 C4 1.424(8) .
N1 H15 0.946(19) .
N1 H16 0.942(19) .
N2 C10 1.474(7) .
N2 H2A 0.959(19) .
N2 H2B 0.962(19) .
N2 H2C 0.979(19) .
C1 C2 1.390(8) .
C1 C6 1.395(7) .
C2 C3 1.381(8) .
C2 H2 0.93 .
C3 C4 1.391(8) .
C3 H3 0.93 .
C4 C5 1.402(8) .
C5 C6 1.367(8) .
C5 H5 0.93 .
C6 H6 0.93 .
C7 C12 1.384(8) .
C7 C8 1.395(8) .
C8 C9 1.385(8) .
C8 H8 0.93 .
C9 C10 1.384(8) .
C9 H9 0.93 .
C10 C11 1.373(8) .
C11 C12 1.380(8) .
C11 H11 0.93 .
C12 H12 0.93 .

loop_
_geom_hbond_atom_site_label_D
_geom_hbond_atom_site_label_H
_geom_hbond_atom_site_label_A
_geom_hbond_distance_DH
_geom_hbond_distance_HA
_geom_hbond_distance_DA
_geom_hbond_angle_DHA
_geom_hbond_site_symmetry_A
C11 H11 O1 0.93 2.64 3.380(8) 136.9 1_655
C12 H12 S1 0.93 2.97 3.831(7) 155.1 2_645
N2 H2A Cl1 0.959(19) 2.72(5) 3.236(6) 114(4) 4_565
N2 H2A O1 0.959(19) 2.07(3) 2.905(7) 145(4) 1_655
N2 H2B Cl1 0.962(19) 2.25(2) 3.197(6) 168(5) .
N2 H2C N1 0.979(19) 1.89(2) 2.863(8) 170(5) 3_656
O1 H13 Cl1 0.94(2) 2.42(5) 3.255(5) 147(6) 3_656
O1 H14 Cl1 0.94(2) 2.31(4) 3.195(6) 158(7) 2_645
N1 H15 Cl1 0.946(19) 2.75(6) 3.342(6) 121(4) 2_645
N1 H16 Cl1 0.942(19) 2.48(2) 3.424(7) 180(5) 4_465

loop_
_geom_torsion_atom_site_label_1
_geom_torsion_atom_site_label_2
_geom_torsion_atom_site_label_3
_geom_torsion_atom_site_label_4
_geom_torsion
_geom_torsion_site_symmetry_1
Sn1 S1 C1 C2 -52.6(5) 4_566
Sn1 S1 C1 C2 56.5(6) .
Sn1 S1 C1 C6 130.2(4) 4_566
Sn1 S1 C1 C6 -120.7(4) .
C6 C1 C2 C3 1.4(9) .
S1 C1 C2 C3 -175.7(5) .
C1 C2 C3 C4 -0.8(9) .
C2 C3 C4 C5 -0.7(9) .
C2 C3 C4 N1 -178.3(6) .
C3 C4 C5 C6 1.5(9) .
N1 C4 C5 C6 179.1(6) .
C4 C5 C6 C1 -0.8(9) .
C2 C1 C6 C5 -0.6(9) .
S1 C1 C6 C5 176.7(5) .
Sn1 S2 C7 C12 -150.8(4) .
Sn1 S2 C7 C8 30.6(5) .
C12 C7 C8 C9 -1.7(9) .
S2 C7 C8 C9 176.9(5) .
C7 C8 C9 C10 -0.2(9) .
C8 C9 C10 C11 1.4(9) .
C8 C9 C10 N2 -175.3(5) .
C9 C10 C11 C12 -0.8(9) .
N2 C10 C11 C12 176.0(5) .
C8 C7 C12 C11 2.3(9) .
S2 C7 C12 C11 -176.4(5) .
C10 C11 C12 C7 -1.1(9) .
